data_7250160
loop_
_publ_author_name
'Arteaga Giraldo, Juan J.'
'S\"ohnel, Tilo'
'Kilmartin, Paul A.'
'Sperry, Jonathan'

_publ_section_title
;
 Electrochemical oxidation--cyclocondensation of chitin-derived
 3-acetamido-5-acetylfuran (3A5AF) for the synthesis of
 3-acetyl-4-acetamidopyrrolin-2-ones
;
_journal_issue 16
_journal_name_full 'Green Chemistry'
_journal_page_first 4259
_journal_page_last 4266
_journal_paper_doi 10.1039/D4GC06067A
_journal_volume 27
_journal_year 2025
_chemical_formula_moiety 'C19 H21 N3 O4'
_chemical_formula_sum 'C19 H21 N3 O4'
_chemical_formula_weight 355.39
_space_group_crystal_system monoclinic
_space_group_IT_number 14
_space_group_name_Hall '-P 2ybc'
_space_group_name_H-M_alt 'P 1 21/c 1'
_atom_sites_solution_hydrogens geom
_atom_sites_solution_primary direct
_audit_creation_date 2023-10-11
_audit_creation_method
;
Olex2 1.5
(compiled 2023.08.24 svn.re1ec1418 for OlexSys, GUI svn.r6817)
;
_audit_update_record
;
2024-11-06 deposited with the CCDC.	2025-03-20 downloaded from the CCDC.
;
_cell_angle_alpha 90
_cell_angle_beta 99.436(9)
_cell_angle_gamma 90
_cell_formula_units_Z 4
_cell_length_a 9.5658(8)
_cell_length_b 8.2756(5)
_cell_length_c 22.671(2)
_cell_measurement_reflns_used 2538
_cell_measurement_temperature 120.0(4)
_cell_measurement_theta_max 70.8920
_cell_measurement_theta_min 4.7040
_cell_volume 1770.4(2)
_computing_cell_refinement 'CrysAlisPro 1.171.40.84a (Rigaku OD, 2020)'
_computing_data_collection 'CrysAlisPro 1.171.40.84a (Rigaku OD, 2020)'
_computing_data_reduction 'CrysAlisPro 1.171.40.84a (Rigaku OD, 2020)'
_computing_molecular_graphics 'Olex2 1.5 (Dolomanov et al., 2009)'
_computing_publication_material 'Olex2 1.5 (Dolomanov et al., 2009)'
_computing_structure_refinement 'SHELXL 2019/3 (Sheldrick, 2015)'
_computing_structure_solution 'SHELXS  (Sheldrick, 2008)'
_diffrn_ambient_environment N~2~
_diffrn_ambient_temperature 120.0(4)
_diffrn_detector 'Hybrid Pixel Array Detector'
_diffrn_detector_area_resol_mean 5.8140
_diffrn_detector_type 'Pilatus 200K'
_diffrn_measured_fraction_theta_full 0.972
_diffrn_measured_fraction_theta_max 0.972
_diffrn_measurement_details
;
List of Runs (angles in degrees, time in seconds):

  # Type    Start    End  Width  t~exp~   \w     \q     \k     \f   Frames
#--------------------------------------------------------------------------
  1  \w     17.00  47.00   0.50    4.46    --   46.23 -42.00 -27.00   60
  2  \w     19.00  44.00   0.50   17.84    --   97.33 -42.00 -27.00   50
  3  \w     20.00  46.00   0.50   17.84    --   97.33 -45.00   0.00   52
  4  \w     38.00  66.00   0.50   17.84    --   97.33 -61.00  30.00   56
  5  \w     23.00  49.00   0.50   17.84    --   97.33 -45.00  60.00   52
  6  \w     20.00  47.00   0.50   17.84    --   97.33 -45.00  30.00   54
  7  \w     66.00 117.00   0.50   17.84    --   97.33  15.00   0.00  102
  8  \w    133.00 176.00   0.50   17.84    --   97.33  15.00   0.00   86
  9  \w    117.00 147.00   0.50   17.84    --   97.33  42.00 125.00   60
 10  \w     48.00  78.00   0.50    4.46    --   46.23  42.00 125.00   60
 11  \w    -16.00  16.00   0.50    4.46    --   46.23 -42.00 -27.00   64
 12  \w     31.00  59.00   0.50   17.84    --   97.33 -61.00-120.00   56
 13  \w     20.00  51.00   0.50   17.84    --   97.33 -45.00-120.00   62
 14  \w     78.00 118.00   0.50   17.84    --   97.33  45.00-150.00   80
 15  \w    142.00 175.00   0.50   17.84    --   97.33  45.00-150.00   66
 16  \w     71.00 123.00   0.50   17.84    --   97.33 178.00 -60.00  104
 17  \w     29.00  77.00   0.50    4.46    --   46.23  57.00-180.00   96
 18  \w    -68.00 -36.00   0.50   17.84    --  -90.25  61.00 -90.00   64
 19  \w    -50.00 -12.00   0.50   17.84    --  -90.25  45.00 -90.00   76
 20  \w    -51.00 -26.00   0.50   17.84    --  -90.25  45.00-150.00   50
 21  \w    -71.00 -23.00   0.50   17.84    --  -90.25  61.00 -60.00   96
 22  \w    -71.00 -21.00   0.50   17.84    --  -90.25  61.00-120.00  100
 23  \w    -93.00 -65.00   0.50    4.46    --  -46.23 -42.00 -27.00   56
 24  \w    -31.00  -6.00   0.50    4.46    --  -46.23  42.00 125.00   50
 25  \w    -47.00 -22.00   0.50   17.84    --  -90.25  42.00 125.00   50
 26  \w    -50.00 -15.00   0.50   17.84    --  -90.25  45.00 150.00   70
 27  \w    -71.00 -45.00   0.50   17.84    --  -90.25  61.00 150.00   52
 28  \w   -102.00 -76.00   0.50   17.84    --  -90.25 -42.00 -27.00   52
 29  \w   -102.00 -75.00   0.50   17.84    --  -90.25 -77.00 -30.00   54
 30  \w   -123.00 -73.00   0.50    4.46    --  -46.23-125.00 -90.00  100
 31  \w   -122.00 -74.00   0.50    4.46    --  -46.23-125.00 -60.00   96
 32  \w   -119.00 -82.00   0.50    4.46    --  -46.23-125.00  60.00   74
 33  \w   -163.00-126.00   0.50   17.84    --  -90.25 -77.00 -30.00   74
 34  \w   -173.00 -62.00   0.50   17.84    --  -90.25 -15.00   0.00  222
;
_diffrn_measurement_device 'four-circle diffractometer'
_diffrn_measurement_device_type 'XtaLAB Synergy, Dualflex, Pilatus 200K'
_diffrn_measurement_method '\w scans'
_diffrn_orient_matrix_type 'CrysAlisPro convention (1999,Acta A55,543-557)'
_diffrn_orient_matrix_UB_11 0.0999552000
_diffrn_orient_matrix_UB_12 -0.0636442000
_diffrn_orient_matrix_UB_13 0.0553535000
_diffrn_orient_matrix_UB_21 0.0965352000
_diffrn_orient_matrix_UB_22 -0.0748459000
_diffrn_orient_matrix_UB_23 -0.0407294000
_diffrn_orient_matrix_UB_31 0.0860340000
_diffrn_orient_matrix_UB_32 0.1582330000
_diffrn_orient_matrix_UB_33 0.0029367000
_diffrn_radiation_monochromator mirror
_diffrn_radiation_probe x-ray
_diffrn_radiation_type 'Cu K\a'
_diffrn_radiation_wavelength 1.54184
_diffrn_reflns_av_R_equivalents 0.0539
_diffrn_reflns_av_unetI/netI 0.0412
_diffrn_reflns_Laue_measured_fraction_full 0.972
_diffrn_reflns_Laue_measured_fraction_max 0.972
_diffrn_reflns_limit_h_max 11
_diffrn_reflns_limit_h_min -11
_diffrn_reflns_limit_k_max 9
_diffrn_reflns_limit_k_min -8
_diffrn_reflns_limit_l_max 26
_diffrn_reflns_limit_l_min -26
_diffrn_reflns_number 10105
_diffrn_reflns_point_group_measured_fraction_full 0.972
_diffrn_reflns_point_group_measured_fraction_max 0.972
_diffrn_reflns_theta_full 65.088
_diffrn_reflns_theta_max 65.088
_diffrn_reflns_theta_min 5.617
_diffrn_source 'micro-focus sealed X-ray tube'
_diffrn_source_type 'PhotonJet (Cu) X-ray Source'
_exptl_absorpt_coefficient_mu 0.781
_exptl_absorpt_correction_T_max 1.00000
_exptl_absorpt_correction_T_min 0.80594
_exptl_absorpt_correction_type multi-scan
_exptl_absorpt_process_details
;
CrysAlisPro 1.171.40.84a (Rigaku Oxford Diffraction, 2020)
Empirical absorption correction using spherical harmonics,
implemented in SCALE3 ABSPACK scaling algorithm.
;
_exptl_crystal_colour 'clear colourless'
_exptl_crystal_colour_lustre clear
_exptl_crystal_colour_primary colourless
_exptl_crystal_density_diffrn 1.333
_exptl_crystal_description block
_exptl_crystal_F_000 752
_exptl_crystal_preparation 'solvents of acetone & pentane'
_exptl_crystal_size_max 0.12
_exptl_crystal_size_mid 0.08
_exptl_crystal_size_min 0.05
_refine_diff_density_max 0.263
_refine_diff_density_min -0.284
_refine_diff_density_rms 0.063
_refine_ls_extinction_method none
_refine_ls_goodness_of_fit_ref 1.200
_refine_ls_hydrogen_treatment constr
_refine_ls_matrix_type full
_refine_ls_number_parameters 238
_refine_ls_number_reflns 2943
_refine_ls_number_restraints 0
_refine_ls_restrained_S_all 1.200
_refine_ls_R_factor_all 0.1029
_refine_ls_R_factor_gt 0.0823
_refine_ls_shift/su_max 0.000
_refine_ls_shift/su_mean 0.000
_refine_ls_structure_factor_coef Fsqd
_refine_ls_weighting_details 'w=1/[\s^2^(Fo^2^)+(0.0275P)^2^+5.4492P] where P=(Fo^2^+2Fc^2^)/3'
_refine_ls_weighting_scheme calc
_refine_ls_wR_factor_gt 0.1888
_refine_ls_wR_factor_ref 0.1980
_reflns_Friedel_coverage 0.000
_reflns_number_gt 2299
_reflns_number_total 2943
_reflns_threshold_expression 'I > 2\s(I)'
_cod_data_source_file d4gc06067a2.cif
_cod_data_source_block ja_92_11_1
_cod_depositor_comments 'Adding full bibliography for 7250160.cif.'
_cod_original_cell_volume 1770.4(3)
_cod_database_code 7250160
_shelx_shelxl_version_number 2019/3
_chemical_oxdiff_formula C19H21N3O3
_shelx_space_group_comment
;
The symmetry employed for this shelxl refinement is uniquely defined
by the following loop, which should always be used as a source of
symmetry information in preference to the above space-group names.
They are only intended as comments.
;
_shelx_estimated_absorpt_t_max 0.962
_shelx_estimated_absorpt_t_min 0.912
_olex2_refinement_description
;
1. Fixed Uiso
 At 1.2 times of:
  All C(H) groups, All C(H,H) groups, All N(H) groups
 At 1.5 times of:
  All C(H,H,H) groups
2.a Secondary CH2 refined with riding coordinates:
 C9(H9A,H9B), C10(H10A,H10B), C16(H16A,H16B)
2.b Aromatic/amide H refined with riding coordinates:
 N1(H1), N3(H3), C2(H2), C3(H3A), C6(H6), C8(H8)
2.c Idealised Me refined as rotating group:
 C14(H14A,H14B,H14C), C18(H18A,H18B,H18C), C26(H26A,H26B,H26C)
;
_olex2_submission_special_instructions 'No special instructions were received'
_oxdiff_exptl_absorpt_empirical_details
;
Empirical correction (ABSPACK) includes:
- Absorption correction using spherical harmonics
- Frame scaling
;
_oxdiff_exptl_absorpt_empirical_full_max 1.854
_oxdiff_exptl_absorpt_empirical_full_min 0.368

loop_
_space_group_symop_operation_xyz
'x, y, z'
'-x, y+1/2, -z+1/2'
'-x, -y, -z'
'x, -y-1/2, z-1/2'

loop_
_atom_site_label
_atom_site_type_symbol
_atom_site_fract_x
_atom_site_fract_y
_atom_site_fract_z
_atom_site_U_iso_or_equiv
_atom_site_adp_type
_atom_site_occupancy
_atom_site_site_symmetry_order
_atom_site_calc_flag
_atom_site_refinement_flags_posn
_atom_site_refinement_flags_adp
_atom_site_refinement_flags_occupancy
_atom_site_disorder_assembly
_atom_site_disorder_group
O1 O 0.2305(4) -0.8413(4) 0.79016(15) 0.0541(10) Uani 1 1 d . . . . .
O2 O 0.3571(3) -0.1347(4) 0.49964(14) 0.0398(8) Uani 1 1 d . . . . .
O3 O 0.1011(3) 0.3012(4) 0.46768(14) 0.0414(8) Uani 1 1 d . . . . .
O4 O -0.0704(4) 0.1101(4) 0.65163(16) 0.0460(9) Uani 1 1 d . . . . .
N1 N 0.5004(4) -0.7831(4) 0.59564(18) 0.0396(9) Uani 1 1 d . . . . .
H1 H 0.566273 -0.840646 0.582514 0.047 Uiso 1 1 calc R U . . .
N2 N 0.2512(4) -0.1413(4) 0.58299(17) 0.0356(9) Uani 1 1 d . . . . .
N3 N 0.0157(4) 0.2035(4) 0.57055(17) 0.0339(9) Uani 1 1 d . . . . .
H3 H 0.007989 0.280758 0.543551 0.041 Uiso 1 1 calc R U . . .
C1 C 0.2998(5) -0.8196(5) 0.7418(2) 0.0411(11) Uani 1 1 d . . . . .
C2 C 0.4066(5) -0.9331(6) 0.7373(2) 0.0440(12) Uani 1 1 d . . . . .
H2 H 0.427673 -1.013304 0.767451 0.053 Uiso 1 1 calc R U . . .
C3 C 0.4810(5) -0.9312(5) 0.6909(2) 0.0415(11) Uani 1 1 d . . . . .
H3A H 0.553286 -1.008298 0.688175 0.050 Uiso 1 1 calc R U . . .
C4 C 0.4466(5) -0.8111(5) 0.6472(2) 0.0369(10) Uani 1 1 d . . . . .
C5 C 0.3438(5) -0.6921(5) 0.6524(2) 0.0358(10) Uani 1 1 d . . . . .
C6 C 0.2679(5) -0.6967(5) 0.7001(2) 0.0376(11) Uani 1 1 d . . . . .
H6 H 0.197142 -0.618535 0.703851 0.045 Uiso 1 1 calc R U . . .
C7 C 0.3372(5) -0.5894(5) 0.6008(2) 0.0356(10) Uani 1 1 d . . . . .
C8 C 0.4332(5) -0.6490(5) 0.5679(2) 0.0379(11) Uani 1 1 d . . . . .
H8 H 0.451086 -0.604632 0.531179 0.045 Uiso 1 1 calc R U . . .
C9 C 0.2471(5) -0.4417(5) 0.5848(2) 0.0397(11) Uani 1 1 d . . . . .
H9A H 0.157894 -0.452891 0.601272 0.048 Uiso 1 1 calc R U . . .
H9B H 0.222347 -0.433942 0.540793 0.048 Uiso 1 1 calc R U . . .
C10 C 0.3225(5) -0.2863(5) 0.6091(2) 0.0375(11) Uani 1 1 d . . . . .
H10A H 0.327458 -0.282828 0.653013 0.045 Uiso 1 1 calc R U . . .
H10B H 0.420769 -0.287612 0.600560 0.045 Uiso 1 1 calc R U . . .
C11 C 0.2761(5) -0.0763(5) 0.5310(2) 0.0347(10) Uani 1 1 d . . . . .
C12 C 0.1889(4) 0.0712(5) 0.5205(2) 0.0314(10) Uani 1 1 d . . . . .
C13 C 0.1884(5) 0.1896(5) 0.4727(2) 0.0365(11) Uani 1 1 d . . . . .
C14 C 0.2925(5) 0.1741(6) 0.4307(2) 0.0413(11) Uani 1 1 d . . . . .
H14A H 0.264562 0.084460 0.403030 0.062 Uiso 1 1 calc R U . . .
H14B H 0.386955 0.153101 0.453448 0.062 Uiso 1 1 calc R U . . .
H14C H 0.294237 0.274688 0.407999 0.062 Uiso 1 1 calc R U . . .
C15 C 0.1097(5) 0.0822(5) 0.5651(2) 0.0337(10) Uani 1 1 d . . . . .
C16 C 0.1433(5) -0.0537(5) 0.6091(2) 0.0356(10) Uani 1 1 d . . . . .
H16A H 0.181335 -0.013052 0.649675 0.043 Uiso 1 1 calc R U . . .
H16B H 0.059050 -0.121822 0.611010 0.043 Uiso 1 1 calc R U . . .
C17 C -0.0684(5) 0.2162(5) 0.6144(2) 0.0375(11) Uani 1 1 d . . . . .
C18 C -0.1549(5) 0.3675(5) 0.6114(2) 0.0468(13) Uani 1 1 d . . . . .
H18A H -0.101985 0.456647 0.597014 0.070 Uiso 1 1 calc R U . . .
H18B H -0.175291 0.393552 0.651285 0.070 Uiso 1 1 calc R U . . .
H18C H -0.244106 0.351524 0.583857 0.070 Uiso 1 1 calc R U . . .
C26 C 0.1009(6) -0.7538(7) 0.7892(3) 0.0574(15) Uani 1 1 d . . . . .
H26A H 0.036783 -0.776298 0.751808 0.086 Uiso 1 1 calc R U . . .
H26B H 0.121124 -0.637687 0.792145 0.086 Uiso 1 1 calc R U . . .
H26C H 0.056089 -0.787464 0.823157 0.086 Uiso 1 1 calc R U . . .

loop_
_atom_site_aniso_label
_atom_site_aniso_U_11
_atom_site_aniso_U_22
_atom_site_aniso_U_33
_atom_site_aniso_U_23
_atom_site_aniso_U_13
_atom_site_aniso_U_12
O1 0.075(2) 0.041(2) 0.051(2) 0.0027(17) 0.0225(18) 0.0144(19)
O2 0.0423(18) 0.0247(16) 0.055(2) 0.0003(14) 0.0149(15) 0.0066(14)
O3 0.0446(18) 0.0241(16) 0.055(2) 0.0063(14) 0.0061(15) 0.0043(15)
O4 0.055(2) 0.0238(16) 0.064(2) 0.0019(16) 0.0230(17) -0.0008(15)
N1 0.042(2) 0.0219(18) 0.057(2) 0.0000(17) 0.0150(19) 0.0028(17)
N2 0.043(2) 0.0155(16) 0.049(2) 0.0007(16) 0.0108(17) 0.0052(16)
N3 0.036(2) 0.0183(17) 0.048(2) 0.0019(16) 0.0086(17) 0.0006(15)
C1 0.054(3) 0.025(2) 0.045(3) -0.003(2) 0.011(2) 0.000(2)
C2 0.056(3) 0.027(2) 0.047(3) 0.004(2) 0.004(2) 0.003(2)
C3 0.047(3) 0.022(2) 0.054(3) -0.001(2) 0.005(2) 0.010(2)
C4 0.042(3) 0.023(2) 0.046(3) -0.002(2) 0.006(2) -0.002(2)
C5 0.039(2) 0.019(2) 0.048(3) -0.0036(19) 0.000(2) -0.0041(19)
C6 0.048(3) 0.018(2) 0.046(3) -0.0059(19) 0.006(2) 0.002(2)
C7 0.038(2) 0.017(2) 0.051(3) -0.0007(19) 0.007(2) -0.0021(19)
C8 0.041(3) 0.019(2) 0.055(3) 0.002(2) 0.010(2) -0.0033(19)
C9 0.044(3) 0.017(2) 0.057(3) 0.003(2) 0.006(2) 0.001(2)
C10 0.044(3) 0.015(2) 0.053(3) 0.0018(19) 0.008(2) 0.0020(19)
C11 0.038(2) 0.017(2) 0.049(3) -0.0041(19) 0.007(2) -0.0017(19)
C12 0.036(2) 0.0142(19) 0.044(3) -0.0004(18) 0.0052(19) -0.0022(18)
C13 0.040(3) 0.023(2) 0.044(3) -0.0019(19) 0.000(2) -0.005(2)
C14 0.049(3) 0.027(2) 0.049(3) 0.002(2) 0.010(2) 0.002(2)
C15 0.036(2) 0.016(2) 0.048(3) -0.0016(19) 0.004(2) -0.0038(18)
C16 0.044(3) 0.0142(19) 0.050(3) -0.0021(18) 0.011(2) 0.0007(19)
C17 0.042(3) 0.019(2) 0.053(3) -0.006(2) 0.013(2) -0.006(2)
C18 0.049(3) 0.024(2) 0.071(4) -0.001(2) 0.019(3) 0.001(2)
C26 0.076(4) 0.044(3) 0.056(3) -0.002(3) 0.023(3) 0.007(3)

loop_
_atom_type_symbol
_atom_type_description
_atom_type_scat_dispersion_real
_atom_type_scat_dispersion_imag
_atom_type_scat_source
C C 0.0181 0.0091 'International Tables Vol C Tables 4.2.6.8 and 6.1.1.4'
H H 0.0000 0.0000 'International Tables Vol C Tables 4.2.6.8 and 6.1.1.4'
N N 0.0311 0.0180 'International Tables Vol C Tables 4.2.6.8 and 6.1.1.4'
O O 0.0492 0.0322 'International Tables Vol C Tables 4.2.6.8 and 6.1.1.4'

loop_
_geom_angle_atom_site_label_1
_geom_angle_atom_site_label_2
_geom_angle_atom_site_label_3
_geom_angle
_geom_angle_site_symmetry_1
_geom_angle_site_symmetry_3
_geom_angle_publ_flag
C1 O1 C26 116.7(4) . . ?
C4 N1 H1 125.9 . . ?
C4 N1 C8 108.2(4) . . ?
C8 N1 H1 125.9 . . ?
C10 N2 C16 123.9(4) . . ?
C11 N2 C10 122.9(4) . . ?
C11 N2 C16 113.1(3) . . ?
C15 N3 H3 116.9 . . ?
C15 N3 C17 126.2(4) . . ?
C17 N3 H3 116.9 . . ?
O1 C1 C2 114.9(4) . . ?
O1 C1 C6 123.7(4) . . ?
C6 C1 C2 121.4(4) . . ?
C1 C2 H2 119.1 . . ?
C3 C2 C1 121.8(4) . . ?
C3 C2 H2 119.1 . . ?
C2 C3 H3A 121.3 . . ?
C2 C3 C4 117.4(4) . . ?
C4 C3 H3A 121.3 . . ?
N1 C4 C3 130.0(4) . . ?
N1 C4 C5 108.5(4) . . ?
C3 C4 C5 121.5(4) . . ?
C4 C5 C7 106.5(4) . . ?
C6 C5 C4 120.2(4) . . ?
C6 C5 C7 133.3(4) . . ?
C1 C6 C5 117.6(4) . . ?
C1 C6 H6 121.2 . . ?
C5 C6 H6 121.2 . . ?
C5 C7 C9 128.5(4) . . ?
C8 C7 C5 106.7(4) . . ?
C8 C7 C9 124.8(4) . . ?
N1 C8 H8 124.9 . . ?
C7 C8 N1 110.2(4) . . ?
C7 C8 H8 124.9 . . ?
C7 C9 H9A 109.2 . . ?
C7 C9 H9B 109.2 . . ?
C7 C9 C10 112.3(4) . . ?
H9A C9 H9B 107.9 . . ?
C10 C9 H9A 109.2 . . ?
C10 C9 H9B 109.2 . . ?
N2 C10 C9 112.6(4) . . ?
N2 C10 H10A 109.1 . . ?
N2 C10 H10B 109.1 . . ?
C9 C10 H10A 109.1 . . ?
C9 C10 H10B 109.1 . . ?
H10A C10 H10B 107.8 . . ?
O2 C11 N2 124.4(4) . . ?
O2 C11 C12 128.5(4) . . ?
N2 C11 C12 107.1(4) . . ?
C13 C12 C11 127.5(4) . . ?
C15 C12 C11 107.7(4) . . ?
C15 C12 C13 124.8(4) . . ?
O3 C13 C12 119.3(4) . . ?
O3 C13 C14 121.0(4) . . ?
C12 C13 C14 119.6(4) . . ?
C13 C14 H14A 109.5 . . ?
C13 C14 H14B 109.5 . . ?
C13 C14 H14C 109.5 . . ?
H14A C14 H14B 109.5 . . ?
H14A C14 H14C 109.5 . . ?
H14B C14 H14C 109.5 . . ?
N3 C15 C16 124.2(4) . . ?
C12 C15 N3 124.8(4) . . ?
C12 C15 C16 111.0(4) . . ?
N2 C16 C15 101.0(3) . . ?
N2 C16 H16A 111.6 . . ?
N2 C16 H16B 111.6 . . ?
C15 C16 H16A 111.6 . . ?
C15 C16 H16B 111.6 . . ?
H16A C16 H16B 109.4 . . ?
O4 C17 N3 121.3(4) . . ?
O4 C17 C18 124.3(4) . . ?
N3 C17 C18 114.4(4) . . ?
C17 C18 H18A 109.5 . . ?
C17 C18 H18B 109.5 . . ?
C17 C18 H18C 109.5 . . ?
H18A C18 H18B 109.5 . . ?
H18A C18 H18C 109.5 . . ?
H18B C18 H18C 109.5 . . ?
O1 C26 H26A 109.5 . . ?
O1 C26 H26B 109.5 . . ?
O1 C26 H26C 109.5 . . ?
H26A C26 H26B 109.5 . . ?
H26A C26 H26C 109.5 . . ?
H26B C26 H26C 109.5 . . ?

loop_
_geom_bond_atom_site_label_1
_geom_bond_atom_site_label_2
_geom_bond_distance
_geom_bond_site_symmetry_2
_geom_bond_publ_flag
O1 C1 1.382(6) . ?
O1 C26 1.433(6) . ?
O2 C11 1.233(5) . ?
O3 C13 1.238(5) . ?
O4 C17 1.220(5) . ?
N1 H1 0.8800 . ?
N1 C4 1.372(6) . ?
N1 C8 1.381(6) . ?
N2 C10 1.457(5) . ?
N2 C11 1.351(6) . ?
N2 C16 1.464(5) . ?
N3 H3 0.8800 . ?
N3 C15 1.366(5) . ?
N3 C17 1.382(6) . ?
C1 C2 1.404(7) . ?
C1 C6 1.389(6) . ?
C2 H2 0.9500 . ?
C2 C3 1.365(7) . ?
C3 H3A 0.9500 . ?
C3 C4 1.403(6) . ?
C4 C5 1.410(6) . ?
C5 C6 1.399(6) . ?
C5 C7 1.438(6) . ?
C6 H6 0.9500 . ?
C7 C8 1.367(6) . ?
C7 C9 1.505(6) . ?
C8 H8 0.9500 . ?
C9 H9A 0.9900 . ?
C9 H9B 0.9900 . ?
C9 C10 1.532(6) . ?
C10 H10A 0.9900 . ?
C10 H10B 0.9900 . ?
C11 C12 1.476(6) . ?
C12 C13 1.460(6) . ?
C12 C15 1.363(6) . ?
C13 C14 1.493(6) . ?
C14 H14A 0.9800 . ?
C14 H14B 0.9800 . ?
C14 H14C 0.9800 . ?
C15 C16 1.503(6) . ?
C16 H16A 0.9900 . ?
C16 H16B 0.9900 . ?
C17 C18 1.496(6) . ?
C18 H18A 0.9800 . ?
C18 H18B 0.9800 . ?
C18 H18C 0.9800 . ?
C26 H26A 0.9800 . ?
C26 H26B 0.9800 . ?
C26 H26C 0.9800 . ?

loop_
_geom_torsion_atom_site_label_1
_geom_torsion_atom_site_label_2
_geom_torsion_atom_site_label_3
_geom_torsion_atom_site_label_4
_geom_torsion
_geom_torsion_site_symmetry_1
_geom_torsion_site_symmetry_2
_geom_torsion_site_symmetry_3
_geom_torsion_site_symmetry_4
_geom_torsion_publ_flag
O1 C1 C2 C3 177.6(5) . . . . ?
O1 C1 C6 C5 -178.1(4) . . . . ?
O2 C11 C12 C13 -5.8(7) . . . . ?
O2 C11 C12 C15 176.2(4) . . . . ?
N1 C4 C5 C6 177.4(4) . . . . ?
N1 C4 C5 C7 0.2(5) . . . . ?
N2 C11 C12 C13 174.6(4) . . . . ?
N2 C11 C12 C15 -3.4(5) . . . . ?
N3 C15 C16 N2 -178.0(4) . . . . ?
C1 C2 C3 C4 -0.1(7) . . . . ?
C2 C1 C6 C5 1.6(7) . . . . ?
C2 C3 C4 N1 -178.1(5) . . . . ?
C2 C3 C4 C5 2.8(7) . . . . ?
C3 C4 C5 C6 -3.4(7) . . . . ?
C3 C4 C5 C7 179.4(4) . . . . ?
C4 N1 C8 C7 0.2(5) . . . . ?
C4 C5 C6 C1 1.1(6) . . . . ?
C4 C5 C7 C8 0.0(5) . . . . ?
C4 C5 C7 C9 -178.6(4) . . . . ?
C5 C7 C8 N1 -0.1(5) . . . . ?
C5 C7 C9 C10 91.1(6) . . . . ?
C6 C1 C2 C3 -2.1(7) . . . . ?
C6 C5 C7 C8 -176.7(5) . . . . ?
C6 C5 C7 C9 4.7(8) . . . . ?
C7 C5 C6 C1 177.5(5) . . . . ?
C7 C9 C10 N2 167.0(4) . . . . ?
C8 N1 C4 C3 -179.4(5) . . . . ?
C8 N1 C4 C5 -0.2(5) . . . . ?
C8 C7 C9 C10 -87.3(6) . . . . ?
C9 C7 C8 N1 178.5(4) . . . . ?
C10 N2 C11 O2 2.4(7) . . . . ?
C10 N2 C11 C12 -177.9(4) . . . . ?
C10 N2 C16 C15 179.3(4) . . . . ?
C11 N2 C10 C9 -86.5(5) . . . . ?
C11 N2 C16 C15 -2.2(5) . . . . ?
C11 C12 C13 O3 174.8(4) . . . . ?
C11 C12 C13 C14 -5.0(7) . . . . ?
C11 C12 C15 N3 180.0(4) . . . . ?
C11 C12 C15 C16 2.0(5) . . . . ?
C12 C15 C16 N2 0.0(5) . . . . ?
C13 C12 C15 N3 1.9(7) . . . . ?
C13 C12 C15 C16 -176.0(4) . . . . ?
C15 N3 C17 O4 -4.1(7) . . . . ?
C15 N3 C17 C18 176.4(4) . . . . ?
C15 C12 C13 O3 -7.5(7) . . . . ?
C15 C12 C13 C14 172.7(4) . . . . ?
C16 N2 C10 C9 91.9(5) . . . . ?
C16 N2 C11 O2 -176.1(4) . . . . ?
C16 N2 C11 C12 3.5(5) . . . . ?
C17 N3 C15 C12 178.4(4) . . . . ?
C17 N3 C15 C16 -3.9(7) . . . . ?
C26 O1 C1 C2 -166.0(4) . . . . ?
C26 O1 C1 C6 13.7(7) . . . . ?
